data_7040205
loop_
_publ_author_name
'Saad, Fawaz A.'
'Knight, James C.'
'Kariuki, Benson M.'
'Amoroso, Angelo J.'

_publ_section_title
;
 Co-ordination behaviour of a novel tristhiourea tripodal ligand;
 structural variations in a series of transition metal complexes.
;
_journal_issue 25
_journal_name_full 'Dalton transactions (Cambridge, England : 2003)'
_journal_page_first 10280
_journal_page_last 10288
_journal_paper_doi 10.1039/c6dt01148a
_journal_volume 45
_journal_year 2016
_chemical_formula_moiety 'C42 H36 Mn N10 O3 S3, 2(Cl O4), C2 H3 N'
_chemical_formula_sum 'C44 H39 Cl2 Mn N11 O11 S3'
_chemical_formula_weight 1119.88
_chemical_name_systematic
;
 ?
;
_space_group_crystal_system trigonal
_space_group_IT_number 148
_space_group_name_Hall '-R 3'
_space_group_name_H-M_alt 'R -3 :H'
_symmetry_space_group_name_Hall '-R 3'
_symmetry_space_group_name_H-M 'R -3 :H'
_atom_sites_solution_hydrogens geom
_audit_creation_method SHELXL-2013
_audit_update_record
;
2016-03-22 deposited with the CCDC.
2016-05-20 downloaded from the CCDC.
;
_cell_angle_alpha 90
_cell_angle_beta 90
_cell_angle_gamma 120
_cell_formula_units_Z 6
_cell_length_a 13.7370(4)
_cell_length_b 13.7370(13)
_cell_length_c 44.1110(15)
_cell_measurement_reflns_used 1324
_cell_measurement_temperature 293(2)
_cell_measurement_theta_max 25
_cell_measurement_theta_min 2.518
_cell_volume 7208.8(8)
_computing_cell_refinement 'HKL Scalepack (Otwinowski & Minor 1997)'
_computing_data_collection 'Collect (Nonius BV, 1997-2000)'
_computing_data_reduction 'HKL Denzo and Scalepack (Otwinowski & Minor 1997)'
_computing_molecular_graphics 'Ortep-3 for Windows (Farrugia, 1997)'
_computing_publication_material 'WinGX publication routines (Farrugia, 1999)'
_computing_structure_refinement 'SHELXL-97 (Sheldrick, 2008)'
_computing_structure_solution 'SHELXS-86 (Sheldrick, 1986)'
_diffrn_ambient_temperature 293(2)
_diffrn_measured_fraction_theta_full 0.998
_diffrn_measured_fraction_theta_max 0.998
_diffrn_measurement_device_type KappaCCD
_diffrn_measurement_method CCD
_diffrn_radiation_type MoK\a
_diffrn_radiation_wavelength 0.71073
_diffrn_reflns_av_R_equivalents 0.1933
_diffrn_reflns_av_unetI/netI 0.2751
_diffrn_reflns_Laue_measured_fraction_full 0.998
_diffrn_reflns_Laue_measured_fraction_max 0.998
_diffrn_reflns_limit_h_max 16
_diffrn_reflns_limit_h_min -13
_diffrn_reflns_limit_k_max 14
_diffrn_reflns_limit_k_min -14
_diffrn_reflns_limit_l_max 52
_diffrn_reflns_limit_l_min -51
_diffrn_reflns_number 8291
_diffrn_reflns_point_group_measured_fraction_full 0.998
_diffrn_reflns_point_group_measured_fraction_max 0.998
_diffrn_reflns_theta_full 25.000
_diffrn_reflns_theta_max 25.000
_diffrn_reflns_theta_min 2.518
_diffrn_source 'fine-focus sealed tube'
_exptl_absorpt_coefficient_mu 0.589
_exptl_absorpt_correction_T_max 0.9883
_exptl_absorpt_correction_T_min 0.8913
_exptl_absorpt_correction_type empirical
_exptl_absorpt_process_details Denzo/Scalepack
_exptl_crystal_colour colourless
_exptl_crystal_density_diffrn 1.548
_exptl_crystal_description plate
_exptl_crystal_F_000 3450
_exptl_crystal_size_max 0.200
_exptl_crystal_size_mid 0.200
_exptl_crystal_size_min 0.020
_refine_diff_density_max 0.713
_refine_diff_density_min -0.534
_refine_diff_density_rms 0.078
_refine_ls_extinction_method none
_refine_ls_goodness_of_fit_ref 0.939
_refine_ls_hydrogen_treatment constr
_refine_ls_matrix_type full
_refine_ls_number_parameters 229
_refine_ls_number_reflns 2831
_refine_ls_number_restraints 21
_refine_ls_restrained_S_all 0.937
_refine_ls_R_factor_all 0.1343
_refine_ls_R_factor_gt 0.0739
_refine_ls_shift/su_max 0.001
_refine_ls_shift/su_mean 0.000
_refine_ls_structure_factor_coef Fsqd
_refine_ls_weighting_details 'w=1/[\s^2^(Fo^2^)+(0.0576P)^2^] where P=(Fo^2^+2Fc^2^)/3'
_refine_ls_weighting_scheme calc
_refine_ls_wR_factor_gt 0.1455
_refine_ls_wR_factor_ref 0.1632
_reflns_Friedel_coverage 0.000
_reflns_number_gt 1324
_reflns_number_total 2831
_reflns_threshold_expression 'I > 2\s(I)'
_cod_data_source_file c6dt01148a2.cif
_cod_data_source_block aja0907
_cod_depositor_comments
;
The following automatic conversions were performed:

'_exptl_absorpt_correction_type' value 'Empirical' changed to
'empirical' according to
/usr/data/users/saulius/crontab/automatic-downloads/current/RSC/lib/dictionaries/cif_core.dic
dictionary named 'cif_core.dic' version 2.4.2 from 2011-04-26.

Automatic conversion script
Id: cif_fix_values 4268 2015-11-12 08:31:59Z antanas 
;
_cod_original_cell_volume 7208.8(5)
_cod_database_code 7040205
_shelx_space_group_comment
;
The symmetry employed for this shelxl refinement is uniquely defined
by the following loop, which should always be used as a source of
symmetry information in preference to the above space-group names.
They are only intended as comments.
;
_shelx_estimated_absorpt_t_min 0.891
_shelx_estimated_absorpt_t_max 0.988
_shelxl_version_number 2013-4

loop_
_space_group_symop_operation_xyz
'x, y, z'
'-y, x-y, z'
'-x+y, -x, z'
'x+2/3, y+1/3, z+1/3'
'-y+2/3, x-y+1/3, z+1/3'
'-x+y+2/3, -x+1/3, z+1/3'
'x+1/3, y+2/3, z+2/3'
'-y+1/3, x-y+2/3, z+2/3'
'-x+y+1/3, -x+2/3, z+2/3'
'-x, -y, -z'
'y, -x+y, -z'
'x-y, x, -z'
'-x+2/3, -y+1/3, -z+1/3'
'y+2/3, -x+y+1/3, -z+1/3'
'x-y+2/3, x+1/3, -z+1/3'
'-x+1/3, -y+2/3, -z+2/3'
'y+1/3, -x+y+2/3, -z+2/3'
'x-y+1/3, x+2/3, -z+2/3'

loop_
_atom_site_label
_atom_site_type_symbol
_atom_site_fract_x
_atom_site_fract_y
_atom_site_fract_z
_atom_site_U_iso_or_equiv
_atom_site_adp_type
_atom_site_occupancy
_atom_site_site_symmetry_order
_atom_site_calc_flag
_atom_site_refinement_flags_posn
_atom_site_refinement_flags_adp
_atom_site_refinement_flags_occupancy
C1 C 0.6260(4) 0.4080(4) 0.06721(12) 0.0371(12) Uani 1 1 d . . .
H1A H 0.6086 0.3933 0.0458 0.045 Uiso 1 1 calc R U .
H1B H 0.6852 0.4857 0.0694 0.045 Uiso 1 1 calc R U .
C2 C 0.5228(4) 0.3906(4) 0.08399(13) 0.0337(11) Uani 1 1 d . . .
C3 C 0.4396(5) 0.4002(4) 0.06890(13) 0.0422(14) Uani 1 1 d . . .
H3 H 0.4425 0.4110 0.0480 0.051 Uiso 1 1 calc R U .
C4 C 0.3511(4) 0.3930(5) 0.08628(15) 0.0431(14) Uani 1 1 d . . .
H4 H 0.2937 0.3989 0.0769 0.052 Uiso 1 1 calc R U .
C5 C 0.3482(4) 0.3776(4) 0.11670(15) 0.0431(14) Uani 1 1 d . . .
H5 H 0.2896 0.3729 0.1283 0.052 Uiso 1 1 calc R U .
C6 C 0.4347(4) 0.3690(4) 0.12993(12) 0.0283(11) Uani 1 1 d . . .
C7 C 0.4536(3) 0.2911(4) 0.17870(13) 0.0297(11) Uani 1 1 d . . .
C8 C 0.3930(4) 0.3483(4) 0.22532(15) 0.0405(14) Uani 1 1 d . . .
C9 C 0.3722(4) 0.3229(4) 0.25805(15) 0.0398(13) Uani 1 1 d . . .
C10 C 0.3439(4) 0.3906(4) 0.27496(15) 0.0431(14) Uani 1 1 d . . .
H10 H 0.3421 0.4506 0.2658 0.052 Uiso 1 1 calc R U .
C11 C 0.3191(5) 0.3692(5) 0.30476(14) 0.0473(14) Uani 1 1 d . . .
H11 H 0.3015 0.4155 0.3160 0.057 Uiso 1 1 calc R U .
C12 C 0.3196(5) 0.2789(5) 0.31868(15) 0.0525(16) Uani 1 1 d . . .
H12 H 0.3008 0.2635 0.3391 0.063 Uiso 1 1 calc R U .
C13 C 0.3482(5) 0.2125(5) 0.30204(16) 0.0468(14) Uani 1 1 d . . .
H13 H 0.3510 0.1533 0.3114 0.056 Uiso 1 1 calc R U .
C14 C 0.3728(4) 0.2330(4) 0.27164(14) 0.0419(14) Uani 1 1 d . . .
H14 H 0.3897 0.1863 0.2603 0.050 Uiso 1 1 calc R U .
N1 N 0.6667 0.3333 0.07878(19) 0.0310(17) Uani 1 3 d S T P
N2 N 0.5211(3) 0.3734(3) 0.11396(11) 0.0322(10) Uani 1 1 d . . .
N3 N 0.4346(3) 0.3591(3) 0.16132(11) 0.0340(10) Uani 1 1 d . . .
H3A H 0.4198 0.4043 0.1711 0.041 Uiso 1 1 calc R U .
N4 N 0.4375(3) 0.2917(3) 0.20912(11) 0.0367(10) Uani 1 1 d . . .
H4A H 0.4572 0.2521 0.2198 0.044 Uiso 1 1 calc R U .
S1 S 0.49653(10) 0.20274(10) 0.16514(4) 0.0355(4) Uani 1 1 d . . .
O1 O 0.3722(4) 0.4144(3) 0.21189(10) 0.0542(12) Uani 1 1 d . . .
O2 O 0.6469(3) 0.4210(3) 0.24492(11) 0.0499(11) Uani 1 1 d . . .
O3 O 0.6667 0.3333 0.2882(2) 0.075(3) Uani 1 3 d S T P
O4 O 0.3333 0.6667 -0.0001(3) 0.155(6) Uani 1 3 d S T P
O5 O 0.2331(4) 0.6619(4) 0.03988(17) 0.097(2) Uani 1 1 d . . .
Mn1 Mn 0.6667 0.3333 0.13040(3) 0.0291(4) Uani 1 3 d S T P
Cl1 Cl 0.6667 0.3333 0.25665(7) 0.0481(7) Uani 1 3 d S T P
Cl2 Cl 0.3333 0.6667 0.0302 0.0412(6) Uani 1 3 d S T P
C15 C 0.365(4) 0.739(2) 0.1285(5) 0.164(14) Uani 0.3333 1 d D U P
C16 C 0.3981(18) 0.8118(15) 0.1564(4) 0.065(6) Uani 0.3333 1 d D U P
H16A H 0.4310 0.7849 0.1710 0.097 Uiso 0.3333 1 calc R U P
H16B H 0.3325 0.8089 0.1650 0.097 Uiso 0.3333 1 calc R U P
H16C H 0.4515 0.8880 0.1511 0.097 Uiso 0.3333 1 calc R U P
N5 N 0.3333 0.6667 0.1159(4) 0.1502(13) Uani 1 3 d DS TU P

loop_
_atom_site_aniso_label
_atom_site_aniso_U_11
_atom_site_aniso_U_22
_atom_site_aniso_U_33
_atom_site_aniso_U_23
_atom_site_aniso_U_13
_atom_site_aniso_U_12
C1 0.039(3) 0.036(3) 0.033(3) 0.001(2) 0.002(2) 0.016(2)
C2 0.039(3) 0.026(2) 0.037(3) 0.005(2) -0.004(2) 0.016(2)
C3 0.057(3) 0.042(3) 0.033(3) 0.004(2) -0.007(3) 0.030(3)
C4 0.037(3) 0.049(3) 0.049(4) 0.002(3) -0.006(3) 0.026(3)
C5 0.038(3) 0.043(3) 0.051(4) 0.006(3) 0.006(3) 0.022(3)
C6 0.024(2) 0.028(2) 0.030(3) 0.0020(18) -0.003(2) 0.0110(19)
C7 0.0126(19) 0.028(2) 0.047(3) -0.002(2) -0.0048(19) 0.0085(19)
C8 0.033(3) 0.032(3) 0.061(4) 0.002(3) 0.003(3) 0.020(2)
C9 0.030(3) 0.036(3) 0.052(4) 0.002(2) 0.004(2) 0.014(2)
C10 0.038(3) 0.034(3) 0.052(4) -0.005(3) 0.006(3) 0.014(2)
C11 0.064(4) 0.050(3) 0.029(3) -0.014(3) -0.007(3) 0.029(3)
C12 0.055(4) 0.058(4) 0.033(4) -0.001(3) -0.002(3) 0.019(3)
C13 0.053(3) 0.043(3) 0.045(4) 0.000(3) -0.002(3) 0.024(3)
C14 0.042(3) 0.042(3) 0.044(4) -0.001(3) 0.002(3) 0.023(2)
N1 0.022(2) 0.022(2) 0.049(5) 0.000 0.000 0.0109(10)
N2 0.032(2) 0.0230(19) 0.042(3) 0.0019(17) 0.0032(19) 0.0137(16)
N3 0.030(2) 0.029(2) 0.044(3) -0.0014(19) 0.003(2) 0.0165(17)
N4 0.036(2) 0.035(2) 0.037(3) 0.004(2) -0.004(2) 0.0158(19)
S1 0.0292(6) 0.0291(7) 0.0486(9) 0.0032(6) 0.0040(5) 0.0148(5)
O1 0.079(3) 0.057(2) 0.049(3) 0.017(2) 0.024(2) 0.052(2)
O2 0.052(2) 0.044(2) 0.060(3) -0.002(2) -0.001(2) 0.0289(19)
O3 0.095(4) 0.095(4) 0.035(5) 0.000 0.000 0.048(2)
O4 0.205(9) 0.205(9) 0.055(9) 0.000 0.000 0.103(4)
O5 0.049(3) 0.075(3) 0.170(7) 0.003(4) 0.020(3) 0.032(3)
Mn1 0.0269(5) 0.0269(5) 0.0337(8) 0.000 0.000 0.0134(2)
Cl1 0.0455(9) 0.0455(9) 0.0533(17) 0.000 0.000 0.0228(4)
Cl2 0.0465(8) 0.0465(8) 0.0306(13) 0.000 0.000 0.0233(4)
C15 0.164(14) 0.164(14) 0.164(14) 0.0003(10) 0.0000(10) 0.082(7)
C16 0.065(6) 0.065(6) 0.065(6) 0.003(2) 0.000(2) 0.033(3)
N5 0.1502(13) 0.1502(13) 0.1500(18) 0.000 0.000 0.0751(6)

loop_
_atom_type_symbol
_atom_type_description
_atom_type_scat_dispersion_real
_atom_type_scat_dispersion_imag
_atom_type_scat_source
C C 0.0033 0.0016 'International Tables Vol C Tables 4.2.6.8 and 6.1.1.4'
H H 0.0000 0.0000 'International Tables Vol C Tables 4.2.6.8 and 6.1.1.4'
N N 0.0061 0.0033 'International Tables Vol C Tables 4.2.6.8 and 6.1.1.4'
S S 0.1246 0.1234 'International Tables Vol C Tables 4.2.6.8 and 6.1.1.4'
O O 0.0106 0.0060 'International Tables Vol C Tables 4.2.6.8 and 6.1.1.4'
Mn Mn 0.3368 0.7283 'International Tables Vol C Tables 4.2.6.8 and 6.1.1.4'
Cl Cl 0.1484 0.1585 'International Tables Vol C Tables 4.2.6.8 and 6.1.1.4'

loop_
_geom_angle_atom_site_label_1
_geom_angle_atom_site_label_2
_geom_angle_atom_site_label_3
_geom_angle
_geom_angle_site_symmetry_1
_geom_angle_site_symmetry_3
N1 C1 C2 111.8(4) . .
N1 C1 H1A 109.3 . .
C2 C1 H1A 109.3 . .
N1 C1 H1B 109.3 . .
C2 C1 H1B 109.3 . .
H1A C1 H1B 107.9 . .
N2 C2 C3 123.2(5) . .
N2 C2 C1 116.3(4) . .
C3 C2 C1 120.3(5) . .
C2 C3 C4 117.3(5) . .
C2 C3 H3 121.3 . .
C4 C3 H3 121.3 . .
C5 C4 C3 120.7(5) . .
C5 C4 H4 119.7 . .
C3 C4 H4 119.7 . .
C4 C5 C6 118.2(5) . .
C4 C5 H5 120.9 . .
C6 C5 H5 120.9 . .
N2 C6 C5 123.2(5) . .
N2 C6 N3 118.7(4) . .
C5 C6 N3 118.1(5) . .
N3 C7 N4 118.3(4) . .
N3 C7 S1 123.9(4) . .
N4 C7 S1 117.8(4) . .
O1 C8 N4 119.3(6) . .
O1 C8 C9 123.7(5) . .
N4 C8 C9 117.0(5) . .
C14 C9 C10 119.7(6) . .
C14 C9 C8 123.3(5) . .
C10 C9 C8 116.8(5) . .
C11 C10 C9 120.0(6) . .
C11 C10 H10 120.0 . .
C9 C10 H10 120.0 . .
C10 C11 C12 120.7(6) . .
C10 C11 H11 119.6 . .
C12 C11 H11 119.6 . .
C13 C12 C11 119.2(6) . .
C13 C12 H12 120.4 . .
C11 C12 H12 120.4 . .
C12 C13 C14 120.5(6) . .
C12 C13 H13 119.7 . .
C14 C13 H13 119.7 . .
C9 C14 C13 119.8(6) . .
C9 C14 H14 120.1 . .
C13 C14 H14 120.1 . .
C1 N1 C1 108.8(4) 3_665 2_655
C1 N1 C1 108.8(4) 3_665 .
C1 N1 C1 108.8(4) 2_655 .
C1 N1 Mn1 110.2(4) 3_665 .
C1 N1 Mn1 110.2(4) 2_655 .
C1 N1 Mn1 110.1(4) . .
C2 N2 C6 117.3(4) . .
C2 N2 Mn1 112.9(3) . .
C6 N2 Mn1 129.4(3) . .
C7 N3 C6 130.6(4) . .
C7 N3 H3A 114.7 . .
C6 N3 H3A 114.7 . .
C7 N4 C8 128.6(5) . .
C7 N4 H4A 115.7 . .
C8 N4 H4A 115.7 . .
C7 S1 Mn1 103.09(17) . .
N1 Mn1 N2 72.67(11) . 2_655
N1 Mn1 N2 72.68(11) . 3_665
N2 Mn1 N2 111.56(10) 2_655 3_665
N1 Mn1 N2 72.68(11) . .
N2 Mn1 N2 111.53(10) 2_655 .
N2 Mn1 N2 111.51(10) 3_665 .
N1 Mn1 S1 125.89(4) . 2_655
N2 Mn1 S1 77.09(10) 2_655 2_655
N2 Mn1 S1 78.44(10) 3_665 2_655
N2 Mn1 S1 161.41(13) . 2_655
N1 Mn1 S1 125.88(4) . .
N2 Mn1 S1 78.43(10) 2_655 .
N2 Mn1 S1 161.42(13) 3_665 .
N2 Mn1 S1 77.06(10) . .
S1 Mn1 S1 89.13(6) 2_655 .
N1 Mn1 S1 125.87(4) . 3_665
N2 Mn1 S1 161.43(13) 2_655 3_665
N2 Mn1 S1 77.07(10) 3_665 3_665
N2 Mn1 S1 78.40(10) . 3_665
S1 Mn1 S1 89.13(6) 2_655 3_665
S1 Mn1 S1 89.11(6) . 3_665
O3 Cl1 O2 110.8(2) . 3_665
O3 Cl1 O2 110.8(2) . 2_655
O2 Cl1 O2 108.1(2) 3_665 2_655
O3 Cl1 O2 110.8(2) . .
O2 Cl1 O2 108.1(2) 3_665 .
O2 Cl1 O2 108.1(2) 2_655 .
O4 Cl2 O5 107.6(3) . .
O4 Cl2 O5 107.6(3) . 3_565
O5 Cl2 O5 111.3(3) . 3_565
O4 Cl2 O5 107.6(3) . 2_665
O5 Cl2 O5 111.3(3) . 2_665
O5 Cl2 O5 111.3(3) 3_565 2_665
N5 C15 C15 43.3(14) . 3_565
N5 C15 C15 43.3(14) . 2_665
C15 C15 C15 60.001(7) 3_565 2_665
N5 C15 C16 158(3) . .
C15 C15 C16 120(3) 3_565 .
C15 C15 C16 120(3) 2_665 .
C15 C16 H16A 109.5 . .
C15 C16 H16B 109.5 . .
H16A C16 H16B 109.5 . .
C15 C16 H16C 109.5 . .
H16A C16 H16C 109.5 . .
H16B C16 H16C 109.5 . .
C15 N5 C15 93(3) . 2_665
C15 N5 C15 93(3) . 3_565
C15 N5 C15 93(3) 2_665 3_565

loop_
_geom_bond_atom_site_label_1
_geom_bond_atom_site_label_2
_geom_bond_distance
_geom_bond_site_symmetry_2
C1 N1 1.483(6) .
C1 C2 1.510(7) .
C1 H1A 0.9700 .
C1 H1B 0.9700 .
C2 N2 1.341(7) .
C2 C3 1.384(7) .
C3 C4 1.398(8) .
C3 H3 0.9300 .
C4 C5 1.356(9) .
C4 H4 0.9300 .
C5 C6 1.380(7) .
C5 H5 0.9300 .
C6 N2 1.355(6) .
C6 N3 1.391(6) .
C7 N3 1.331(6) .
C7 N4 1.360(7) .
C7 S1 1.702(5) .
C8 O1 1.231(6) .
C8 N4 1.401(7) .
C8 C9 1.479(8) .
C9 C14 1.376(7) .
C9 C10 1.390(7) .
C10 C11 1.353(8) .
C10 H10 0.9300 .
C11 C12 1.388(8) .
C11 H11 0.9300 .
C12 C13 1.371(8) .
C12 H12 0.9300 .
C13 C14 1.377(8) .
C13 H13 0.9300 .
C14 H14 0.9300 .
N1 C1 1.482(6) 3_665
N1 C1 1.482(6) 2_655
N1 Mn1 2.277(8) .
N2 Mn1 2.436(4) .
N3 H3A 0.8600 .
N4 H4A 0.8600 .
S1 Mn1 2.6148(16) .
O2 Cl1 1.456(4) .
O3 Cl1 1.390(9) .
O4 Cl2 1.335(14) .
O5 Cl2 1.411(5) .
Mn1 N2 2.435(4) 2_655
Mn1 N2 2.435(4) 3_665
Mn1 S1 2.6139(16) 2_655
Mn1 S1 2.6151(16) 3_665
Cl1 O2 1.455(4) 3_665
Cl1 O2 1.455(4) 2_655
Cl2 O5 1.411(5) 3_565
Cl2 O5 1.411(5) 2_665
C15 N5 1.030(9) .
C15 C15 1.50(4) 3_565
C15 C15 1.50(4) 2_665
C15 C16 1.503(9) .
C16 H16A 0.9600 .
C16 H16B 0.9600 .
C16 H16C 0.9600 .
N5 C15 1.030(9) 2_665
N5 C15 1.030(9) 3_565
